data_4032181
loop_
_publ_author_name
'Bezanson, Michelle'
'Tomberg, Anna'
'Moitessier, Nicolas'

_publ_section_title
;
 Fluoride-Mediated Desulfonylative Intramolecular Cyclization to Fused and
 Bridged Bicyclic Compounds: A Complex Mechanism.
;
_journal_issue 5
_journal_name_full 'The Journal of organic chemistry'
_journal_page_first 2579
_journal_page_last 2588
_journal_paper_doi 10.1021/acs.joc.6b02999
_journal_volume 82
_journal_year 2017
_chemical_formula_sum 'C19 H18 N2 O5'
_chemical_formula_weight 354.35
_space_group_crystal_system monoclinic
_space_group_IT_number 14
_space_group_name_Hall '-P 2yn'
_space_group_name_H-M_alt 'P 1 21/n 1'
_symmetry_space_group_name_Hall '-P 2yn'
_symmetry_space_group_name_H-M 'P 1 21/n 1'
_atom_sites_solution_hydrogens geom
_audit_creation_method SHELXL-2014/7
_cell_angle_alpha 90
_cell_angle_beta 102.114(8)
_cell_angle_gamma 90
_cell_formula_units_Z 4
_cell_length_a 9.430(7)
_cell_length_b 17.122(13)
_cell_length_c 11.039(8)
_cell_measurement_temperature 294(2)
_cell_volume 1743(2)
_computing_structure_refinement 'SHELXL-2014/7 (Sheldrick, 2014)'
_diffrn_ambient_temperature 294(2)
_diffrn_measured_fraction_theta_full 0.963
_diffrn_measured_fraction_theta_max 0.867
_diffrn_radiation_type MoK\a
_diffrn_radiation_wavelength 0.71073
_diffrn_reflns_av_R_equivalents 0.0407
_diffrn_reflns_av_unetI/netI 0.0559
_diffrn_reflns_Laue_measured_fraction_full 0.963
_diffrn_reflns_Laue_measured_fraction_max 0.867
_diffrn_reflns_limit_h_max 9
_diffrn_reflns_limit_h_min -12
_diffrn_reflns_limit_k_max 22
_diffrn_reflns_limit_k_min -22
_diffrn_reflns_limit_l_max 14
_diffrn_reflns_limit_l_min -14
_diffrn_reflns_number 10115
_diffrn_reflns_point_group_measured_fraction_full 0.963
_diffrn_reflns_point_group_measured_fraction_max 0.867
_diffrn_reflns_theta_full 25.242
_diffrn_reflns_theta_max 28.929
_diffrn_reflns_theta_min 2.231
_exptl_absorpt_coefficient_mu 0.099
_exptl_crystal_density_diffrn 1.351
_exptl_crystal_F_000 744
_refine_diff_density_max 0.246
_refine_diff_density_min -0.248
_refine_diff_density_rms 0.056
_refine_ls_extinction_method none
_refine_ls_goodness_of_fit_ref 1.018
_refine_ls_hydrogen_treatment constr
_refine_ls_matrix_type full
_refine_ls_number_parameters 236
_refine_ls_number_reflns 3987
_refine_ls_number_restraints 0
_refine_ls_restrained_S_all 1.018
_refine_ls_R_factor_all 0.1082
_refine_ls_R_factor_gt 0.0648
_refine_ls_shift/su_max 0.048
_refine_ls_shift/su_mean 0.002
_refine_ls_structure_factor_coef Fsqd
_refine_ls_weighting_details 'w=1/[\s^2^(Fo^2^)+(0.1406P)^2^] where P=(Fo^2^+2Fc^2^)/3'
_refine_ls_weighting_scheme calc
_refine_ls_wR_factor_gt 0.1924
_refine_ls_wR_factor_ref 0.2370
_reflns_Friedel_coverage 0.000
_reflns_number_gt 2273
_reflns_number_total 3987
_reflns_threshold_expression 'I > 2\s(I)'
_cod_data_source_file jo6b02999_si_003.cif
_cod_data_source_block IH45Michelle_0m
_cod_depositor_comments 'Adding full bibliography for 4032181.cif.'
_cod_database_code 4032181
_shelx_shelxl_version_number 2014/7
_shelx_space_group_comment
;
The symmetry employed for this shelxl refinement is uniquely defined
by the following loop, which should always be used as a source of
symmetry information in preference to the above space-group names.
They are only intended as comments.
;

loop_
_space_group_symop_operation_xyz
'x, y, z'
'-x+1/2, y+1/2, -z+1/2'
'-x, -y, -z'
'x-1/2, -y-1/2, z-1/2'

loop_
_atom_site_label
_atom_site_type_symbol
_atom_site_fract_x
_atom_site_fract_y
_atom_site_fract_z
_atom_site_U_iso_or_equiv
_atom_site_adp_type
_atom_site_occupancy
_atom_site_site_symmetry_order
_atom_site_calc_flag
_atom_site_refinement_flags_posn
_atom_site_refinement_flags_adp
O1 O 0.3493(2) 0.74550(9) 0.08021(14) 0.0466(5) Uani 1 1 d . .
C1 C 0.2613(7) 0.5112(2) 0.0250(4) 0.135(2) Uani 1 1 d . .
H1 H 0.2447 0.4892 -0.0538 0.162 Uiso 1 1 calc R U
N1 N 0.5016(3) 0.74472(14) -0.44846(19) 0.0568(6) Uani 1 1 d . .
C2 C 0.2199(4) 0.4721(2) 0.1190(4) 0.0945(12) Uani 1 1 d . .
H2 H 0.1748 0.4236 0.1049 0.113 Uiso 1 1 calc R U
N2 N 0.6563(2) 0.76053(10) 0.14365(17) 0.0414(5) Uani 1 1 d . .
O3 O 0.7681(2) 0.90187(12) 0.0865(2) 0.0820(7) Uani 1 1 d . .
O4 O 0.5776(3) 0.95223(12) 0.1389(3) 0.1136(11) Uani 1 1 d . .
C3 C 0.5218(3) 0.76529(14) -0.3165(2) 0.0460(6) Uani 1 1 d . .
C4 C 0.5791(3) 0.71015(14) -0.2301(2) 0.0528(7) Uani 1 1 d . .
H4 H 0.6056 0.6612 -0.2545 0.063 Uiso 1 1 calc R U
O6 O 0.4521(3) 0.79549(15) -0.52446(17) 0.0812(7) Uani 1 1 d . .
C5 C 0.5970(3) 0.72872(13) -0.1053(2) 0.0468(6) Uani 1 1 d . .
H5 H 0.6382 0.6924 -0.0457 0.056 Uiso 1 1 calc R U
O5 O 0.5364(3) 0.67915(13) -0.47615(17) 0.0734(7) Uani 1 1 d . .
C6 C 0.5542(3) 0.80074(12) -0.06892(19) 0.0378(5) Uani 1 1 d . .
C7 C 0.5626(3) 0.81963(12) 0.06821(19) 0.0397(6) Uani 1 1 d . .
C8 C 0.4080(3) 0.82174(12) 0.0917(2) 0.0435(6) Uani 1 1 d . .
H8A H 0.4096 0.8417 0.1742 0.052 Uiso 1 1 calc R U
H8B H 0.3481 0.8562 0.0323 0.052 Uiso 1 1 calc R U
C9 C 0.4172(3) 0.69814(13) 0.1840(2) 0.0454(6) Uani 1 1 d . .
H9 H 0.3911 0.7193 0.2589 0.054 Uiso 1 1 calc R U
C10 C 0.3524(3) 0.61742(13) 0.1613(2) 0.0506(7) Uani 1 1 d . .
C11 C 0.3107(4) 0.57736(15) 0.2550(3) 0.0636(8) Uani 1 1 d . .
H11 H 0.3264 0.5990 0.3340 0.076 Uiso 1 1 calc R U
C13 C 0.4805(3) 0.83784(13) -0.2841(2) 0.0516(7) Uani 1 1 d . .
H13 H 0.4423 0.8744 -0.3444 0.062 Uiso 1 1 calc R U
C12 C 0.2449(4) 0.50460(17) 0.2335(4) 0.0835(11) Uani 1 1 d . .
H12 H 0.2178 0.4779 0.2985 0.100 Uiso 1 1 calc R U
C14 C 0.4971(3) 0.85540(12) -0.1596(2) 0.0481(6) Uani 1 1 d . .
H14 H 0.4698 0.9044 -0.1361 0.058 Uiso 1 1 calc R U
C15 C 0.6339(3) 0.89935(13) 0.1015(2) 0.0470(6) Uani 1 1 d . .
C16 C 0.8475(4) 0.97351(18) 0.1202(4) 0.0972(13) Uani 1 1 d . .
H16A H 0.9421 0.9691 0.1015 0.146 Uiso 1 1 calc R U
H16B H 0.8569 0.9828 0.2073 0.146 Uiso 1 1 calc R U
H16C H 0.7962 1.0162 0.0743 0.146 Uiso 1 1 calc R U
C18 C 0.5816(3) 0.69947(13) 0.2021(2) 0.0450(6) Uani 1 1 d . .
H18 H 0.6281 0.6480 0.2092 0.054 Uiso 1 1 calc R U
C19 C 0.6668(3) 0.76215(14) 0.2780(2) 0.0513(7) Uani 1 1 d . .
H19A H 0.6136 0.8025 0.3112 0.062 Uiso 1 1 calc R U
H19B H 0.7588 0.7479 0.3309 0.062 Uiso 1 1 calc R U
C20 C 0.3286(5) 0.58402(19) 0.0457(3) 0.1050(15) Uani 1 1 d . .
H20 H 0.3574 0.6100 -0.0191 0.126 Uiso 1 1 calc R U

loop_
_atom_site_aniso_label
_atom_site_aniso_U_11
_atom_site_aniso_U_22
_atom_site_aniso_U_33
_atom_site_aniso_U_23
_atom_site_aniso_U_13
_atom_site_aniso_U_12
O1 0.0475(12) 0.0441(9) 0.0475(10) 0.0046(6) 0.0083(8) 0.0028(7)
C1 0.230(6) 0.072(2) 0.095(3) -0.025(2) 0.014(3) -0.047(3)
N1 0.0566(17) 0.0768(15) 0.0384(11) -0.0047(10) 0.0132(11) -0.0076(12)
C2 0.097(3) 0.0461(16) 0.133(4) 0.0029(19) 0.008(2) -0.0168(17)
N2 0.0446(14) 0.0423(10) 0.0369(10) -0.0001(7) 0.0077(9) 0.0028(9)
O3 0.0632(16) 0.0570(11) 0.131(2) -0.0295(12) 0.0326(14) -0.0188(10)
O4 0.102(2) 0.0487(12) 0.210(3) -0.0469(15) 0.079(2) -0.0089(12)
C3 0.0513(17) 0.0528(13) 0.0348(11) -0.0034(9) 0.0112(11) -0.0061(11)
C4 0.071(2) 0.0456(13) 0.0433(13) -0.0089(10) 0.0151(13) 0.0061(12)
O6 0.0926(19) 0.1133(18) 0.0365(10) 0.0094(11) 0.0112(10) 0.0163(14)
C5 0.0625(19) 0.0397(11) 0.0380(11) 0.0005(9) 0.0099(11) 0.0079(11)
O5 0.0903(19) 0.0799(14) 0.0533(11) -0.0226(10) 0.0224(11) -0.0157(12)
C6 0.0435(15) 0.0348(10) 0.0350(11) -0.0006(8) 0.0081(10) -0.0012(9)
C7 0.0489(17) 0.0347(10) 0.0356(11) -0.0018(8) 0.0094(10) 0.0043(10)
C8 0.0443(17) 0.0415(11) 0.0455(12) -0.0006(9) 0.0114(11) 0.0077(10)
C9 0.0550(19) 0.0443(12) 0.0370(11) 0.0027(9) 0.0101(11) 0.0012(11)
C10 0.0545(18) 0.0430(12) 0.0548(14) 0.0012(10) 0.0123(13) -0.0012(11)
C11 0.073(2) 0.0537(14) 0.0683(18) 0.0098(13) 0.0235(15) -0.0017(14)
C13 0.064(2) 0.0482(13) 0.0415(12) 0.0097(10) 0.0087(12) -0.0003(12)
C12 0.086(3) 0.0552(17) 0.117(3) 0.0169(18) 0.039(2) -0.0040(17)
C14 0.0646(19) 0.0357(11) 0.0444(13) 0.0028(9) 0.0121(12) 0.0037(11)
C15 0.0541(19) 0.0401(12) 0.0476(13) -0.0047(9) 0.0125(12) -0.0012(11)
C16 0.082(3) 0.0643(19) 0.146(3) -0.028(2) 0.027(2) -0.0328(19)
C18 0.0482(17) 0.0462(12) 0.0396(12) 0.0075(9) 0.0070(11) 0.0069(11)
C19 0.0544(19) 0.0619(14) 0.0358(12) 0.0009(10) 0.0049(11) 0.0021(12)
C20 0.185(5) 0.068(2) 0.065(2) -0.0159(16) 0.031(2) -0.044(2)

loop_
_atom_type_symbol
_atom_type_description
_atom_type_scat_dispersion_real
_atom_type_scat_dispersion_imag
_atom_type_scat_source
C C 0.0033 0.0016 'International Tables Vol C Tables 4.2.6.8 and 6.1.1.4'
H H 0.0000 0.0000 'International Tables Vol C Tables 4.2.6.8 and 6.1.1.4'
O O 0.0106 0.0060 'International Tables Vol C Tables 4.2.6.8 and 6.1.1.4'
N N 0.0061 0.0033 'International Tables Vol C Tables 4.2.6.8 and 6.1.1.4'

loop_
_geom_angle_atom_site_label_1
_geom_angle_atom_site_label_2
_geom_angle_atom_site_label_3
_geom_angle
C8 O1 C9 110.36(18)
C2 C1 C20 120.6(4)
C2 C1 H1 119.7
C20 C1 H1 119.7
O5 N1 O6 124.1(2)
O5 N1 C3 118.7(2)
O6 N1 C3 117.2(2)
C12 C2 C1 119.2(3)
C12 C2 H2 120.4
C1 C2 H2 120.4
C19 N2 C7 117.50(18)
C19 N2 C18 60.67(15)
C7 N2 C18 116.4(2)
C15 O3 C16 117.2(2)
C4 C3 C13 122.3(2)
C4 C3 N1 118.3(2)
C13 C3 N1 119.4(2)
C3 C4 C5 118.7(2)
C3 C4 H4 120.6
C5 C4 H4 120.6
C6 C5 C4 120.7(2)
C6 C5 H5 119.7
C4 C5 H5 119.7
C5 C6 C14 118.8(2)
C5 C6 C7 121.14(19)
C14 C6 C7 119.97(19)
N2 C7 C15 107.1(2)
N2 C7 C6 108.20(17)
C15 C7 C6 110.72(18)
N2 C7 C8 113.42(18)
C15 C7 C8 108.86(18)
C6 C7 C8 108.54(19)
O1 C8 C7 109.35(17)
O1 C8 H8A 109.8
C7 C8 H8A 109.8
O1 C8 H8B 109.8
C7 C8 H8B 109.8
H8A C8 H8B 108.3
O1 C9 C10 106.63(19)
O1 C9 C18 111.53(19)
C10 C9 C18 113.6(2)
O1 C9 H9 108.3
C10 C9 H9 108.3
C18 C9 H9 108.3
C11 C10 C20 118.5(3)
C11 C10 C9 120.3(2)
C20 C10 C9 121.1(2)
C10 C11 C12 120.7(3)
C10 C11 H11 119.7
C12 C11 H11 119.7
C3 C13 C14 118.5(2)
C3 C13 H13 120.7
C14 C13 H13 120.7
C2 C12 C11 120.7(3)
C2 C12 H12 119.6
C11 C12 H12 119.6
C13 C14 C6 120.9(2)
C13 C14 H14 119.5
C6 C14 H14 119.5
O4 C15 O3 122.8(2)
O4 C15 C7 124.5(3)
O3 C15 C7 112.7(2)
O3 C16 H16A 109.5
O3 C16 H16B 109.5
H16A C16 H16B 109.5
O3 C16 H16C 109.5
H16A C16 H16C 109.5
H16B C16 H16C 109.5
N2 C18 C19 59.14(15)
N2 C18 C9 121.21(19)
C19 C18 C9 119.9(2)
N2 C18 H18 115.1
C19 C18 H18 115.1
C9 C18 H18 115.1
N2 C19 C18 60.19(15)
N2 C19 H19A 117.8
C18 C19 H19A 117.8
N2 C19 H19B 117.8
C18 C19 H19B 117.8
H19A C19 H19B 114.9
C10 C20 C1 120.3(3)
C10 C20 H20 119.9
C1 C20 H20 119.9

loop_
_geom_bond_atom_site_label_1
_geom_bond_atom_site_label_2
_geom_bond_distance
O1 C8 1.413(3)
O1 C9 1.440(3)
C1 C2 1.359(6)
C1 C20 1.396(5)
C1 H1 0.9300
N1 O5 1.226(3)
N1 O6 1.230(3)
N1 C3 1.472(3)
C2 C12 1.356(5)
C2 H2 0.9300
N2 C19 1.466(3)
N2 C7 1.480(3)
N2 C18 1.482(3)
O3 C15 1.311(3)
O3 C16 1.445(3)
O4 C15 1.168(3)
C3 C4 1.370(3)
C3 C13 1.371(3)
C4 C5 1.389(3)
C4 H4 0.9300
C5 C6 1.383(3)
C5 H5 0.9300
C6 C14 1.393(3)
C6 C7 1.534(3)
C7 C15 1.532(3)
C7 C8 1.534(4)
C8 H8A 0.9700
C8 H8B 0.9700
C9 C10 1.511(3)
C9 C18 1.521(4)
C9 H9 0.9800
C10 C11 1.366(4)
C10 C20 1.374(4)
C11 C12 1.390(4)
C11 H11 0.9300
C13 C14 1.383(3)
C13 H13 0.9300
C12 H12 0.9300
C14 H14 0.9300
C16 H16A 0.9600
C16 H16B 0.9600
C16 H16C 0.9600
C18 C19 1.489(3)
C18 H18 0.9800
C19 H19A 0.9700
C19 H19B 0.9700
C20 H20 0.9300

loop_
_geom_torsion_atom_site_label_1
_geom_torsion_atom_site_label_2
_geom_torsion_atom_site_label_3
_geom_torsion_atom_site_label_4
_geom_torsion
C20 C1 C2 C12 -0.2(8)
O5 N1 C3 C4 0.2(4)
O6 N1 C3 C4 -178.9(2)
O5 N1 C3 C13 -178.6(2)
O6 N1 C3 C13 2.3(4)
C13 C3 C4 C5 -0.5(4)
N1 C3 C4 C5 -179.3(2)
C3 C4 C5 C6 1.7(4)
C4 C5 C6 C14 -2.1(4)
C4 C5 C6 C7 175.3(2)
C19 N2 C7 C15 67.2(3)
C18 N2 C7 C15 136.2(2)
C19 N2 C7 C6 -173.38(19)
C18 N2 C7 C6 -104.4(2)
C19 N2 C7 C8 -52.9(3)
C18 N2 C7 C8 16.1(2)
C5 C6 C7 N2 15.4(3)
C14 C6 C7 N2 -167.3(2)
C5 C6 C7 C15 132.5(2)
C14 C6 C7 C15 -50.2(3)
C5 C6 C7 C8 -108.1(3)
C14 C6 C7 C8 69.3(3)
C9 O1 C8 C7 71.9(2)
N2 C7 C8 O1 -51.7(2)
C15 C7 C8 O1 -170.86(18)
C6 C7 C8 O1 68.6(2)
C8 O1 C9 C10 -177.78(18)
C8 O1 C9 C18 -53.2(2)
O1 C9 C10 C11 -135.5(3)
C18 C9 C10 C11 101.2(3)
O1 C9 C10 C20 41.8(4)
C18 C9 C10 C20 -81.5(4)
C20 C10 C11 C12 -0.3(5)
C9 C10 C11 C12 177.1(3)
C4 C3 C13 C14 -0.3(4)
N1 C3 C13 C14 178.5(3)
C1 C2 C12 C11 0.7(6)
C10 C11 C12 C2 -0.5(5)
C3 C13 C14 C6 -0.1(4)
C5 C6 C14 C13 1.3(4)
C7 C6 C14 C13 -176.1(2)
C16 O3 C15 O4 0.9(5)
C16 O3 C15 C7 -177.5(3)
N2 C7 C15 O4 -122.8(3)
C6 C7 C15 O4 119.5(3)
C8 C7 C15 O4 0.2(4)
N2 C7 C15 O3 55.6(3)
C6 C7 C15 O3 -62.2(3)
C8 C7 C15 O3 178.6(2)
C7 N2 C18 C19 -108.2(2)
C19 N2 C18 C9 108.5(2)
C7 N2 C18 C9 0.3(3)
O1 C9 C18 N2 17.0(3)
C10 C9 C18 N2 137.6(2)
O1 C9 C18 C19 86.9(2)
C10 C9 C18 C19 -152.5(2)
C7 N2 C19 C18 106.4(2)
C9 C18 C19 N2 -110.6(2)
C11 C10 C20 C1 0.9(6)
C9 C10 C20 C1 -176.5(4)
C2 C1 C20 C10 -0.7(8)
